data_4112248
loop_
_publ_author_name
'Joachim W. Strauch'
'Jean-Luc Faur\'e'
'St\'ephane Bredeau'
'Cun Wang'
'Gerald Kehr'
'Roland Fr\"ohlich'
'Heinrich Luftmann'
'Gerhard Erker'

_publ_section_title
;
 (Butadiene)metallocene/B(C6F5)3 Pathway to Catalyst Systems for
 Stereoselective Methyl Methacrylate Polymerization: Evidence for an Anion
 Dependent Metallocene Catalyzed Polymerization Process
;
_journal_name_full 'Journal of the American Chemical Society'
_journal_page_first 2089
_journal_page_last 2104
_journal_paper_doi 10.1021/ja035739y
_journal_volume 126
_journal_year 2004
_chemical_formula_sum 'C19 H22 Zr'
_chemical_formula_weight 341.59
_chemical_name_systematic
; 
 ? 
;
_space_group_IT_number 2
_symmetry_cell_setting triclinic
_symmetry_space_group_name_Hall '-P 1'
_symmetry_space_group_name_H-M 'P -1'
_atom_sites_solution_hydrogens geom
_atom_sites_solution_primary direct
_atom_sites_solution_secondary difmap
_audit_creation_method SHELXL-97
_cell_angle_alpha 84.10(1)
_cell_angle_beta 88.18(1)
_cell_angle_gamma 80.42(1)
_cell_formula_units_Z 2
_cell_length_a 7.504(1)
_cell_length_b 7.611(1)
_cell_length_c 13.860(1)
_cell_measurement_temperature 198(2)
_cell_volume 776.32(16)
_computing_cell_refinement 'Collect (Nonius B.V., 1998)'
_computing_data_collection 'Collect (Nonius B.V. ,1998)'
_computing_data_reduction 'Denzo-SMN (Otwinowski & MInor, 1997)'
_computing_molecular_graphics 'Diamond (Brandenburg, 1997)'
_computing_publication_material 'SHELXL-97 (Sheldrick, 1997)'
_computing_structure_refinement 'SHELXL-97 (Sheldrick, 1997)'
_computing_structure_solution 'SHELXS-97 (Sheldrick, 1990)'
_diffrn_ambient_temperature 198(2)
_diffrn_measured_fraction_theta_full 0.937
_diffrn_measured_fraction_theta_max 0.937
_diffrn_measurement_device_type 'Nonius KappaCCD'
_diffrn_measurement_method '\w and \f scans'
_diffrn_radiation_monochromator graphite
_diffrn_radiation_source 'rotating anode Nonius FR591'
_diffrn_radiation_type MoK\a
_diffrn_radiation_wavelength 0.71073
_diffrn_reflns_av_R_equivalents 0.024
_diffrn_reflns_av_sigmaI/netI 0.0489
_diffrn_reflns_limit_h_max 10
_diffrn_reflns_limit_h_min -10
_diffrn_reflns_limit_k_max 9
_diffrn_reflns_limit_k_min -9
_diffrn_reflns_limit_l_max 16
_diffrn_reflns_limit_l_min -18
_diffrn_reflns_number 5632
_diffrn_reflns_theta_full 28.73
_diffrn_reflns_theta_max 28.73
_diffrn_reflns_theta_min 2.73
_exptl_absorpt_coefficient_mu 0.696
_exptl_absorpt_correction_T_max 0.9336
_exptl_absorpt_correction_T_min 0.9028
_exptl_absorpt_correction_type empirical
_exptl_absorpt_process_details 'SORTAV (Blessing, 1995 & 1997)'
_exptl_crystal_colour yellow
_exptl_crystal_density_diffrn 1.461
_exptl_crystal_description block
_exptl_crystal_F_000 352
_exptl_crystal_size_max 0.15
_exptl_crystal_size_mid 0.10
_exptl_crystal_size_min 0.10
_refine_diff_density_max 0.429
_refine_diff_density_min -0.489
_refine_diff_density_rms 0.075
_refine_ls_extinction_method none
_refine_ls_goodness_of_fit_ref 1.040
_refine_ls_hydrogen_treatment 'refined as riding atoms'
_refine_ls_matrix_type full
_refine_ls_number_parameters 185
_refine_ls_number_reflns 3774
_refine_ls_number_restraints 0
_refine_ls_restrained_S_all 1.040
_refine_ls_R_factor_all 0.0443
_refine_ls_R_factor_gt 0.0352
_refine_ls_shift/su_max 0.001
_refine_ls_shift/su_mean 0.000
_refine_ls_structure_factor_coef Fsqd
_refine_ls_weighting_details 'calc w=1/[\s^2^(Fo^2^)+(0.0272P)^2^+0.5392P] where P=(Fo^2^+2Fc^2^)/3'
_refine_ls_weighting_scheme calc
_refine_ls_wR_factor_gt 0.0791
_refine_ls_wR_factor_ref 0.0833
_reflns_number_gt 3276
_reflns_number_total 3774
_reflns_threshold_expression >2sigma(I)
_cod_data_source_file ja035739ysi20030422_120215.cif
_cod_data_source_block erk1881
_cod_original_cell_volume 776.33(16)
_cod_database_code 4112248

loop_
_symmetry_equiv_pos_as_xyz
'x, y, z'
'-x, -y, -z'

loop_
_atom_site_label
_atom_site_type_symbol
_atom_site_fract_x
_atom_site_fract_y
_atom_site_fract_z
_atom_site_U_iso_or_equiv
_atom_site_adp_type
_atom_site_occupancy
_atom_site_symmetry_multiplicity
_atom_site_calc_flag
_atom_site_refinement_flags
Zr Zr 0.30612(3) 0.50343(3) 0.208360(17) 0.03000(9) Uani 1 1 d .
C1 C 0.1327(4) 0.6877(4) 0.0969(2) 0.0473(7) Uani 1 1 d .
H1A H 0.1505 0.8114 0.1008 0.071 Uiso 1 1 calc R
H1B H 0.0053 0.6783 0.1097 0.071 Uiso 1 1 calc R
H1C H 0.1674 0.6531 0.0318 0.071 Uiso 1 1 calc R
C2 C 0.5897(4) 0.5397(4) 0.1605(2) 0.0477(7) Uani 1 1 d .
H2A H 0.6146 0.4993 0.0958 0.072 Uiso 1 1 calc R
H2B H 0.6765 0.4690 0.2065 0.072 Uiso 1 1 calc R
H2C H 0.6008 0.6665 0.1584 0.072 Uiso 1 1 calc R
C11 C 0.1078(3) 0.2742(3) 0.20013(19) 0.0350(5) Uani 1 1 d .
H11 H -0.0190 0.3144 0.2013 0.042 Uiso 1 1 calc R
C12 C 0.2145(4) 0.2554(4) 0.11571(19) 0.0368(6) Uani 1 1 d .
H12 H 0.1735 0.2848 0.0510 0.044 Uiso 1 1 calc R
C13 C 0.3939(3) 0.1850(3) 0.14390(18) 0.0329(5) Uani 1 1 d .
C14 C 0.5530(4) 0.1340(4) 0.0887(2) 0.0404(6) Uani 1 1 d .
H14 H 0.5498 0.1482 0.0198 0.048 Uiso 1 1 calc R
C15 C 0.7098(4) 0.0648(4) 0.1347(2) 0.0451(6) Uani 1 1 d .
H15 H 0.8163 0.0288 0.0980 0.054 Uiso 1 1 calc R
C16 C 0.7152(4) 0.0460(3) 0.2381(2) 0.0437(7) Uani 1 1 d .
H16 H 0.8258 -0.0043 0.2690 0.052 Uiso 1 1 calc R
C17 C 0.5673(3) 0.0976(3) 0.2939(2) 0.0364(6) Uani 1 1 d .
H17 H 0.5764 0.0881 0.3625 0.044 Uiso 1 1 calc R
C18 C 0.3975(3) 0.1663(3) 0.24866(18) 0.0305(5) Uani 1 1 d .
C19 C 0.2175(3) 0.2241(3) 0.28411(17) 0.0296(5) Uani 1 1 d .
C20 C 0.1562(4) 0.2783(3) 0.38529(18) 0.0343(5) Uani 1 1 d .
C21 C 0.2581(4) 0.1594(4) 0.4690(2) 0.0446(6) Uani 1 1 d .
H21A H 0.3847 0.1767 0.4669 0.067 Uiso 1 1 calc R
H21B H 0.2520 0.0336 0.4624 0.067 Uiso 1 1 calc R
H21C H 0.2025 0.1922 0.5309 0.067 Uiso 1 1 calc R
C22 C -0.0466(4) 0.2759(4) 0.4027(2) 0.0452(6) Uani 1 1 d .
H22A H -0.0841 0.3231 0.4646 0.068 Uiso 1 1 calc R
H22B H -0.0700 0.1527 0.4044 0.068 Uiso 1 1 calc R
H22C H -0.1152 0.3504 0.3500 0.068 Uiso 1 1 calc R
C23 C 0.1979(4) 0.4692(3) 0.37784(18) 0.0348(5) Uani 1 1 d .
C24 C 0.0877(4) 0.6230(3) 0.3325(2) 0.0388(6) Uani 1 1 d .
H24 H -0.0367 0.6324 0.3182 0.047 Uiso 1 1 calc R
C25 C 0.1932(4) 0.7603(4) 0.3118(2) 0.0453(7) Uani 1 1 d .
H25 H 0.1517 0.8775 0.2822 0.054 Uiso 1 1 calc R
C26 C 0.3690(4) 0.6935(4) 0.3425(2) 0.0457(7) Uani 1 1 d .
H26 H 0.4681 0.7570 0.3375 0.055 Uiso 1 1 calc R
C27 C 0.3732(4) 0.5143(4) 0.38252(19) 0.0392(6) Uani 1 1 d .
H27 H 0.4767 0.4366 0.4084 0.047 Uiso 1 1 calc R

loop_
_atom_site_aniso_label
_atom_site_aniso_U_11
_atom_site_aniso_U_22
_atom_site_aniso_U_33
_atom_site_aniso_U_23
_atom_site_aniso_U_13
_atom_site_aniso_U_12
Zr 0.02807(12) 0.02777(13) 0.03324(14) 0.00143(9) -0.00114(9) -0.00451(9)
C1 0.0431(15) 0.0478(16) 0.0448(16) 0.0079(13) -0.0029(13) 0.0034(12)
C2 0.0350(14) 0.0409(14) 0.066(2) 0.0012(13) 0.0046(13) -0.0089(12)
C11 0.0311(12) 0.0360(13) 0.0390(14) -0.0029(10) -0.0046(10) -0.0089(10)
C12 0.0364(13) 0.0438(14) 0.0319(13) -0.0041(11) -0.0063(10) -0.0103(11)
C13 0.0350(12) 0.0300(12) 0.0356(13) -0.0049(10) -0.0001(10) -0.0097(10)
C14 0.0439(15) 0.0390(14) 0.0395(14) -0.0098(11) 0.0047(12) -0.0082(11)
C15 0.0391(14) 0.0375(14) 0.0576(18) -0.0080(12) 0.0109(13) -0.0033(11)
C16 0.0326(13) 0.0336(13) 0.0629(19) -0.0004(12) -0.0052(13) -0.0019(11)
C17 0.0366(13) 0.0305(12) 0.0418(14) 0.0017(10) -0.0084(11) -0.0062(10)
C18 0.0332(12) 0.0264(11) 0.0334(12) -0.0012(9) -0.0025(10) -0.0097(9)
C19 0.0317(11) 0.0269(11) 0.0317(12) -0.0032(9) 0.0008(9) -0.0095(9)
C20 0.0383(13) 0.0344(12) 0.0314(12) -0.0029(10) 0.0011(10) -0.0092(10)
C21 0.0593(18) 0.0404(14) 0.0330(14) 0.0023(11) -0.0005(12) -0.0085(13)
C22 0.0433(15) 0.0526(16) 0.0426(15) -0.0068(13) 0.0093(12) -0.0173(13)
C23 0.0410(13) 0.0341(12) 0.0302(12) -0.0060(10) 0.0008(10) -0.0074(10)
C24 0.0367(13) 0.0366(13) 0.0417(15) -0.0059(11) 0.0025(11) -0.0011(11)
C25 0.0565(17) 0.0293(13) 0.0497(17) -0.0061(11) 0.0050(13) -0.0056(12)
C26 0.0521(17) 0.0377(14) 0.0518(17) -0.0110(12) -0.0021(14) -0.0168(12)
C27 0.0410(14) 0.0400(14) 0.0386(14) -0.0065(11) -0.0047(11) -0.0100(11)

loop_
_atom_type_symbol
_atom_type_description
_atom_type_scat_dispersion_real
_atom_type_scat_dispersion_imag
_atom_type_scat_source
C C 0.0033 0.0016 'International Tables Vol C Tables 4.2.6.8 and 6.1.1.4'
H H 0.0000 0.0000 'International Tables Vol C Tables 4.2.6.8 and 6.1.1.4'
Zr Zr -2.9673 0.5597 'International Tables Vol C Tables 4.2.6.8 and 6.1.1.4'

loop_
_geom_angle_atom_site_label_1
_geom_angle_atom_site_label_2
_geom_angle_atom_site_label_3
_geom_angle
C2 Zr C1 102.82(11)
C2 Zr C19 125.46(9)
C1 Zr C19 122.12(10)
C2 Zr C23 125.42(10)
C1 Zr C23 119.54(10)
C19 Zr C23 57.43(8)
C2 Zr C24 135.55(11)
C1 Zr C24 87.09(10)
C19 Zr C24 79.85(8)
C23 Zr C24 33.37(8)
C2 Zr C11 137.09(10)
C1 Zr C11 89.65(10)
C19 Zr C11 33.61(8)
C23 Zr C11 79.01(9)
C24 Zr C11 85.24(9)
C2 Zr C27 92.45(11)
C1 Zr C27 134.54(11)
C19 Zr C27 77.90(8)
C23 Zr C27 33.24(8)
C24 Zr C27 54.31(9)
C11 Zr C27 107.69(8)
C2 Zr C18 92.81(9)
C1 Zr C18 136.76(10)
C19 Zr C18 33.27(8)
C23 Zr C18 79.53(8)
C24 Zr C18 109.32(8)
C11 Zr C18 54.01(8)
C27 Zr C18 83.64(8)
C2 Zr C25 105.43(11)
C1 Zr C25 81.20(11)
C19 Zr C25 110.16(9)
C23 Zr C25 54.56(9)
C24 Zr C25 32.59(9)
C11 Zr C25 117.08(9)
C27 Zr C25 53.39(9)
C18 Zr C25 133.12(9)
C2 Zr C26 82.37(11)
C1 Zr C26 107.23(11)
C19 Zr C26 108.83(9)
C23 Zr C26 54.48(9)
C24 Zr C26 53.55(9)
C11 Zr C26 133.14(9)
C27 Zr C26 32.38(9)
C18 Zr C26 114.73(8)
C25 Zr C26 31.57(9)
C2 Zr C12 108.08(11)
C1 Zr C12 83.30(10)
C19 Zr C12 54.81(8)
C23 Zr C12 109.48(8)
C24 Zr C12 116.13(9)
C11 Zr C12 32.04(9)
C27 Zr C12 132.15(8)
C18 Zr C12 53.47(8)
C25 Zr C12 145.41(9)
C26 Zr C12 163.54(9)
C2 Zr C13 84.59(10)
C1 Zr C13 108.89(10)
C19 Zr C13 54.30(8)
C23 Zr C13 109.69(8)
C24 Zr C13 133.40(8)
C11 Zr C13 52.65(8)
C27 Zr C13 115.08(8)
C18 Zr C13 32.25(8)
C25 Zr C13 164.20(9)
C26 Zr C13 143.47(9)
C12 Zr C13 31.40(8)
C12 C11 C19 110.2(2)
C12 C11 Zr 77.74(15)
C19 C11 Zr 71.99(13)
C11 C12 C13 108.0(2)
C11 C12 Zr 70.22(14)
C13 C12 Zr 76.61(14)
C12 C13 C14 131.6(2)
C12 C13 C18 107.7(2)
C14 C13 C18 120.7(2)
C12 C13 Zr 71.99(15)
C14 C13 Zr 123.41(17)
C18 C13 Zr 70.41(13)
C15 C14 C13 119.6(3)
C14 C15 C16 120.2(3)
C17 C16 C15 122.2(2)
C16 C17 C18 119.6(3)
C17 C18 C19 134.3(2)
C17 C18 C13 117.6(2)
C19 C18 C13 108.1(2)
C17 C18 Zr 119.58(15)
C19 C18 Zr 69.72(13)
C13 C18 Zr 77.34(13)
C11 C19 C18 106.0(2)
C11 C19 C20 123.0(2)
C18 C19 C20 128.8(2)
C11 C19 Zr 74.40(13)
C18 C19 Zr 77.01(13)
C20 C19 Zr 100.86(14)
C23 C20 C21 111.6(2)
C23 C20 C22 111.3(2)
C21 C20 C22 107.7(2)
C23 C20 C19 100.82(19)
C21 C20 C19 114.0(2)
C22 C20 C19 111.5(2)
C24 C23 C27 106.2(2)
C24 C23 C20 125.5(2)
C27 C23 C20 124.9(2)
C24 C23 Zr 73.72(15)
C27 C23 Zr 74.56(15)
C20 C23 Zr 100.79(16)
C25 C24 C23 108.9(2)
C25 C24 Zr 76.98(17)
C23 C24 Zr 72.91(15)
C26 C25 C24 108.1(2)
C26 C25 Zr 74.72(17)
C24 C25 Zr 70.44(16)
C25 C26 C27 107.8(2)
C25 C26 Zr 73.71(16)
C27 C26 Zr 70.82(15)
C26 C27 C23 109.0(2)
C26 C27 Zr 76.81(16)
C23 C27 Zr 72.20(14)

loop_
_geom_bond_atom_site_label_1
_geom_bond_atom_site_label_2
_geom_bond_distance
Zr C2 2.261(3)
Zr C1 2.263(3)
Zr C19 2.456(2)
Zr C23 2.463(3)
Zr C24 2.474(3)
Zr C11 2.487(2)
Zr C27 2.494(3)
Zr C18 2.551(2)
Zr C25 2.558(3)
Zr C26 2.571(3)
Zr C12 2.583(3)
Zr C13 2.642(2)
C11 C12 1.403(4)
C11 C19 1.430(3)
C12 C13 1.415(3)
C13 C14 1.418(4)
C13 C18 1.445(3)
C14 C15 1.357(4)
C15 C16 1.427(4)
C16 C17 1.359(4)
C17 C18 1.432(3)
C18 C19 1.436(3)
C19 C20 1.537(4)
C20 C23 1.530(3)
C20 C21 1.536(3)
C20 C22 1.536(4)
C23 C24 1.417(4)
C23 C27 1.418(4)
C24 C25 1.414(4)
C25 C26 1.395(4)
C26 C27 1.414(4)

loop_
_geom_torsion_atom_site_label_1
_geom_torsion_atom_site_label_2
_geom_torsion_atom_site_label_3
_geom_torsion_atom_site_label_4
_geom_torsion
C2 Zr C11 C12 -30.7(2)
C1 Zr C11 C12 77.88(16)
C19 Zr C11 C12 -116.2(2)
C23 Zr C11 C12 -161.89(16)
C24 Zr C11 C12 164.99(15)
C27 Zr C11 C12 -144.87(15)
C18 Zr C11 C12 -76.92(16)
C25 Zr C11 C12 157.81(14)
C26 Zr C11 C12 -168.53(14)
C13 Zr C11 C12 -36.44(14)
C2 Zr C11 C19 85.5(2)
C1 Zr C11 C19 -165.92(16)
C23 Zr C11 C19 -45.69(15)
C24 Zr C11 C19 -78.81(15)
C27 Zr C11 C19 -28.68(17)
C18 Zr C11 C19 39.28(14)
C25 Zr C11 C19 -85.99(16)
C26 Zr C11 C19 -52.3(2)
C12 Zr C11 C19 116.2(2)
C13 Zr C11 C19 79.76(16)
C19 C11 C12 C13 2.6(3)
Zr C11 C12 C13 67.95(18)
C19 C11 C12 Zr -65.37(17)
C2 Zr C12 C11 158.53(15)
C1 Zr C12 C11 -100.13(16)
C19 Zr C12 C11 37.42(14)
C23 Zr C12 C11 18.89(16)
C24 Zr C12 C11 -16.70(17)
C27 Zr C12 C11 47.67(19)
C18 Zr C12 C11 78.76(15)
C25 Zr C12 C11 -36.3(2)
C26 Zr C12 C11 30.8(4)
C13 Zr C12 C11 115.0(2)
C2 Zr C12 C13 43.53(17)
C1 Zr C12 C13 144.87(17)
C19 Zr C12 C13 -77.58(16)
C23 Zr C12 C13 -96.12(16)
C24 Zr C12 C13 -131.70(15)
C11 Zr C12 C13 -115.0(2)
C27 Zr C12 C13 -67.33(19)
C18 Zr C12 C13 -36.24(14)
C25 Zr C12 C13 -151.33(16)
C26 Zr C12 C13 -84.2(3)
C11 C12 C13 C14 177.2(3)
Zr C12 C13 C14 -119.1(3)
C11 C12 C13 C18 -2.0(3)
Zr C12 C13 C18 61.70(16)
C11 C12 C13 Zr -63.71(18)
C2 Zr C13 C12 -138.88(17)
C1 Zr C13 C12 -37.16(18)
C19 Zr C13 C12 79.34(16)
C23 Zr C13 C12 95.36(16)
C24 Zr C13 C12 67.30(18)
C11 Zr C13 C12 37.22(14)
C27 Zr C13 C12 130.94(15)
C18 Zr C13 C12 117.1(2)
C25 Zr C13 C12 90.8(3)
C26 Zr C13 C12 151.74(17)
C2 Zr C13 C14 -10.5(2)
C1 Zr C13 C14 91.3(2)
C19 Zr C13 C14 -152.3(2)
C23 Zr C13 C14 -136.2(2)
C24 Zr C13 C14 -164.29(19)
C11 Zr C13 C14 165.6(2)
C27 Zr C13 C14 -100.6(2)
C18 Zr C13 C14 -114.5(3)
C25 Zr C13 C14 -140.8(3)
C26 Zr C13 C14 -79.9(3)
C12 Zr C13 C14 128.4(3)
C2 Zr C13 C18 104.03(15)
C1 Zr C13 C18 -154.25(14)
C19 Zr C13 C18 -37.75(13)
C23 Zr C13 C18 -21.73(15)
C24 Zr C13 C18 -49.79(18)
C11 Zr C13 C18 -79.87(15)
C27 Zr C13 C18 13.85(16)
C25 Zr C13 C18 -26.3(4)
C26 Zr C13 C18 34.6(2)
C12 Zr C13 C18 -117.1(2)
C12 C13 C14 C15 -178.3(3)
C18 C13 C14 C15 0.8(4)
Zr C13 C14 C15 86.5(3)
C13 C14 C15 C16 -0.9(4)
C14 C15 C16 C17 -0.9(4)
C15 C16 C17 C18 2.7(4)
C16 C17 C18 C19 176.8(3)
C16 C17 C18 C13 -2.7(3)
C16 C17 C18 Zr -93.4(3)
C12 C13 C18 C17 -179.7(2)
C14 C13 C18 C17 1.0(3)
Zr C13 C18 C17 -117.0(2)
C12 C13 C18 C19 0.7(3)
C14 C13 C18 C19 -178.6(2)
Zr C13 C18 C19 63.44(15)
C12 C13 C18 Zr -62.72(17)
C14 C13 C18 Zr 117.9(2)
C2 Zr C18 C17 39.5(2)
C1 Zr C18 C17 151.6(2)
C19 Zr C18 C17 -130.3(3)
C23 Zr C18 C17 -86.0(2)
C24 Zr C18 C17 -101.3(2)
C11 Zr C18 C17 -170.0(2)
C27 Zr C18 C17 -52.7(2)
C25 Zr C18 C17 -74.8(2)
C26 Zr C18 C17 -43.4(2)
C12 Zr C18 C17 150.0(2)
C13 Zr C18 C17 114.7(3)
C2 Zr C18 C19 169.77(15)
C1 Zr C18 C19 -78.12(19)
C23 Zr C18 C19 44.25(14)
C24 Zr C18 C19 29.00(15)
C11 Zr C18 C19 -39.70(14)
C27 Zr C18 C19 77.61(14)
C25 Zr C18 C19 55.50(18)
C26 Zr C18 C19 86.88(15)
C12 Zr C18 C19 -79.73(15)
C13 Zr C18 C19 -114.99(19)
C2 Zr C18 C13 -75.24(16)
C1 Zr C18 C13 36.9(2)
C19 Zr C18 C13 114.99(19)
C23 Zr C18 C13 159.24(15)
C24 Zr C18 C13 143.99(14)
C11 Zr C18 C13 75.29(15)
C27 Zr C18 C13 -167.40(15)
C25 Zr C18 C13 170.49(14)
C26 Zr C18 C13 -158.13(14)
C12 Zr C18 C13 35.26(13)
C12 C11 C19 C18 -2.1(3)
Zr C11 C19 C18 -71.17(15)
C12 C11 C19 C20 162.1(2)
Zr C11 C19 C20 93.0(2)
C12 C11 C19 Zr 69.07(18)
C17 C18 C19 C11 -178.7(2)
C13 C18 C19 C11 0.8(2)
Zr C18 C19 C11 69.32(15)
C17 C18 C19 C20 18.4(4)
C13 C18 C19 C20 -162.1(2)
Zr C18 C19 C20 -93.6(2)
C17 C18 C19 Zr 112.0(3)
C13 C18 C19 Zr -68.50(16)
C2 Zr C19 C11 -123.56(17)
C1 Zr C19 C11 16.70(19)
C23 Zr C19 C11 123.53(18)
C24 Zr C19 C11 96.72(16)
C27 Zr C19 C11 152.12(16)
C18 Zr C19 C11 -111.0(2)
C25 Zr C19 C11 108.88(16)
C26 Zr C19 C11 142.40(16)
C12 Zr C19 C11 -35.63(15)
C13 Zr C19 C11 -74.43(16)
C2 Zr C19 C18 -12.58(19)
C1 Zr C19 C18 127.67(15)
C23 Zr C19 C18 -125.49(16)
C24 Zr C19 C18 -152.30(15)
C11 Zr C19 C18 111.0(2)
C27 Zr C19 C18 -96.90(15)
C25 Zr C19 C18 -140.14(14)
C26 Zr C19 C18 -106.62(15)
C12 Zr C19 C18 75.35(15)
C13 Zr C19 C18 36.55(13)
C2 Zr C19 C20 115.01(17)
C1 Zr C19 C20 -104.74(17)
C23 Zr C19 C20 2.10(14)
C24 Zr C19 C20 -24.72(15)
C11 Zr C19 C20 -121.4(2)
C27 Zr C19 C20 30.69(15)
C18 Zr C19 C20 127.6(2)
C25 Zr C19 C20 -12.56(17)
C26 Zr C19 C20 20.96(17)
C12 Zr C19 C20 -157.07(18)
C13 Zr C19 C20 164.14(18)
C11 C19 C20 C23 -81.2(3)
C18 C19 C20 C23 79.1(3)
Zr C19 C20 C23 -2.90(19)
C11 C19 C20 C21 159.1(2)
C18 C19 C20 C21 -40.6(3)
Zr C19 C20 C21 -122.59(19)
C11 C19 C20 C22 36.9(3)
C18 C19 C20 C22 -162.7(2)
Zr C19 C20 C22 115.28(19)
C21 C20 C23 C24 -158.1(3)
C22 C20 C23 C24 -37.8(4)
C19 C20 C23 C24 80.5(3)
C21 C20 C23 C27 45.7(4)
C22 C20 C23 C27 166.0(2)
C19 C20 C23 C27 -75.7(3)
C21 C20 C23 Zr 124.3(2)
C22 C20 C23 Zr -115.42(19)
C19 C20 C23 Zr 2.89(19)
C2 Zr C23 C24 120.86(17)
C1 Zr C23 C24 -14.86(19)
C19 Zr C23 C24 -126.16(18)
C11 Zr C23 C24 -98.12(16)
C27 Zr C23 C24 112.4(2)
C18 Zr C23 C24 -153.17(16)
C25 Zr C23 C24 36.90(16)
C26 Zr C23 C24 75.93(17)
C12 Zr C23 C24 -108.20(15)
C13 Zr C23 C24 -141.58(15)
C2 Zr C23 C27 8.41(19)
C1 Zr C23 C27 -127.30(16)
C19 Zr C23 C27 121.40(17)
C24 Zr C23 C27 -112.4(2)
C11 Zr C23 C27 149.43(16)
C18 Zr C23 C27 94.38(15)
C25 Zr C23 C27 -75.54(16)
C26 Zr C23 C27 -36.51(15)
C12 Zr C23 C27 139.36(15)
C13 Zr C23 C27 105.97(15)
C2 Zr C23 C20 -115.09(17)
C1 Zr C23 C20 109.19(17)
C19 Zr C23 C20 -2.11(14)
C24 Zr C23 C20 124.1(2)
C11 Zr C23 C20 25.93(15)
C27 Zr C23 C20 -123.5(2)
C18 Zr C23 C20 -29.12(15)
C25 Zr C23 C20 161.0(2)
C26 Zr C23 C20 -160.0(2)
C12 Zr C23 C20 15.85(18)
C13 Zr C23 C20 -17.53(17)
C27 C23 C24 C25 -1.2(3)
C20 C23 C24 C25 -161.1(3)
Zr C23 C24 C25 -69.3(2)
C27 C23 C24 Zr 68.06(18)
C20 C23 C24 Zr -91.8(2)
C2 Zr C24 C25 27.2(2)
C1 Zr C24 C25 -78.18(18)
C19 Zr C24 C25 158.45(17)
C23 Zr C24 C25 114.7(2)
C11 Zr C24 C25 -168.07(17)
C27 Zr C24 C25 76.13(17)
C18 Zr C24 C25 142.78(16)
C26 Zr C24 C25 35.79(16)
C12 Zr C24 C25 -159.27(16)
C13 Zr C24 C25 168.36(15)
C2 Zr C24 C23 -87.52(19)
C1 Zr C24 C23 167.09(17)
C19 Zr C24 C23 43.73(15)
C11 Zr C24 C23 77.20(15)
C27 Zr C24 C23 -38.60(14)
C18 Zr C24 C23 28.05(17)
C25 Zr C24 C23 -114.7(2)
C26 Zr C24 C23 -78.94(16)
C12 Zr C24 C23 86.01(16)
C13 Zr C24 C23 53.63(19)
C23 C24 C25 C26 0.8(3)
Zr C24 C25 C26 -65.8(2)
C23 C24 C25 Zr 66.56(19)
C2 Zr C25 C26 -44.56(19)
C1 Zr C25 C26 -145.52(19)
C19 Zr C25 C26 93.39(18)
C23 Zr C25 C26 78.22(18)
C24 Zr C25 C26 116.0(2)
C11 Zr C25 C26 129.42(17)
C27 Zr C25 C26 36.82(16)
C18 Zr C25 C26 64.6(2)
C12 Zr C25 C26 150.09(17)
C13 Zr C25 C26 83.5(4)
C2 Zr C25 C24 -160.60(17)
C1 Zr C25 C24 98.44(18)
C19 Zr C25 C24 -22.65(18)
C23 Zr C25 C24 -37.82(15)
C11 Zr C25 C24 13.38(19)
C27 Zr C25 C24 -79.22(17)
C18 Zr C25 C24 -51.4(2)
C26 Zr C25 C24 -116.0(2)
C12 Zr C25 C24 34.1(2)
C13 Zr C25 C24 -32.6(4)
C24 C25 C26 C27 -0.1(3)
Zr C25 C26 C27 -63.0(2)
C24 C25 C26 Zr 63.0(2)
C2 Zr C26 C25 136.97(18)
C1 Zr C26 C25 35.9(2)
C19 Zr C26 C25 -98.09(17)
C23 Zr C26 C25 -78.53(18)
C24 Zr C26 C25 -36.98(16)
C11 Zr C26 C25 -70.5(2)
C27 Zr C26 C25 -116.1(3)
C18 Zr C26 C25 -133.45(16)
C12 Zr C26 C25 -92.4(3)
C13 Zr C26 C25 -152.96(16)
C2 Zr C26 C27 -106.98(18)
C1 Zr C26 C27 151.91(17)
C19 Zr C26 C27 17.97(19)
C23 Zr C26 C27 37.53(16)
C24 Zr C26 C27 79.07(18)
C11 Zr C26 C27 45.5(2)
C18 Zr C26 C27 -17.4(2)
C25 Zr C26 C27 116.1(3)
C12 Zr C26 C27 23.7(4)
C13 Zr C26 C27 -36.9(2)
C25 C26 C27 C23 -0.7(3)
Zr C26 C27 C23 -65.61(19)
C25 C26 C27 Zr 64.9(2)
C24 C23 C27 C26 1.2(3)
C20 C23 C27 C26 161.2(2)
Zr C23 C27 C26 68.6(2)
C24 C23 C27 Zr -67.48(18)
C20 C23 C27 Zr 92.5(2)
C2 Zr C27 C26 71.59(18)
C1 Zr C27 C26 -39.1(2)
C19 Zr C27 C26 -162.63(19)
C23 Zr C27 C26 -115.3(2)
C24 Zr C27 C26 -76.52(19)
C11 Zr C27 C26 -146.86(17)
C18 Zr C27 C26 164.14(18)
C25 Zr C27 C26 -35.87(17)
C12 Zr C27 C26 -171.18(16)
C13 Zr C27 C26 156.76(17)
C2 Zr C27 C23 -173.15(16)
C1 Zr C27 C23 76.14(19)
C19 Zr C27 C23 -47.36(15)
C24 Zr C27 C23 38.75(15)
C11 Zr C27 C23 -31.60(17)
C18 Zr C27 C23 -80.59(15)
C25 Zr C27 C23 79.39(17)
C26 Zr C27 C23 115.3(2)
C12 Zr C27 C23 -55.91(19)
C13 Zr C27 C23 -87.98(16)
